data_4121457
loop_
_publ_author_name
'Oblak, E. Zachary'
'Vanheyst, Michael D.'
'Li, Jin'
'Wiemer, Andrew J.'
'Wright, Dennis L.'

_publ_section_title
;
 Cyclopropene cycloadditions with annulated furans: total synthesis of
 (+)- and (-)-frondosin B and (+)-frondosin a.
;
_journal_issue 11
_journal_name_full 'Journal of the American Chemical Society'
_journal_page_first 4309
_journal_page_last 4315
_journal_paper_doi 10.1021/ja413106t
_journal_volume 136
_journal_year 2014
_chemical_absolute_configuration ad
_chemical_formula_moiety 'Br2 O3 C11 H10'
_chemical_formula_sum 'C11 H10 Br2 O3'
_chemical_formula_weight 350.01
_space_group_IT_number 4
_symmetry_cell_setting monoclinic
_symmetry_Int_Tables_number 4
_symmetry_space_group_name_Hall 'P 2yb'
_symmetry_space_group_name_H-M 'P 1 21 1'
_atom_sites_solution_hydrogens geom
_atom_sites_solution_primary direct
_atom_sites_solution_secondary difmap
_cell_angle_alpha 90.0000
_cell_angle_beta 109.547(14)
_cell_angle_gamma 90.0000
_cell_formula_units_Z 2
_cell_length_a 7.0876(17)
_cell_length_b 8.3046(19)
_cell_length_c 10.113(2)
_cell_measurement_reflns_used 5358
_cell_measurement_temperature 223
_cell_measurement_theta_max 27.68
_cell_measurement_theta_min 3.05
_cell_volume 560.9(2)
_computing_cell_refinement PROCESS-AUTO
_computing_data_collection PROCESS-AUTO
_computing_data_reduction CrystalClear
_computing_molecular_graphics 'CrystalStructure 4.0'
_computing_publication_material 'CrystalStructure 4.0 (Rigaku, 2010)'
_computing_structure_refinement 'SHELXL97 (Sheldrick, 1997)'
_computing_structure_solution 'SIR2004 (Burla, et al., 2005)'
_diffrn_ambient_temperature 223
_diffrn_detector_area_resol_mean 6.849
_diffrn_measured_fraction_theta_full 0.995
_diffrn_measured_fraction_theta_max 0.995
_diffrn_measurement_device_type 'Rigaku Mercury275R CCD (SCX mini)'
_diffrn_measurement_method \w
_diffrn_radiation_type 'Mo K\a'
_diffrn_radiation_wavelength 0.71075
_diffrn_reflns_av_R_equivalents 0.0608
_diffrn_reflns_limit_h_max 9
_diffrn_reflns_limit_h_min -9
_diffrn_reflns_limit_k_max 10
_diffrn_reflns_limit_k_min -10
_diffrn_reflns_limit_l_max 13
_diffrn_reflns_limit_l_min -13
_diffrn_reflns_number 5811
_diffrn_reflns_theta_full 27.48
_diffrn_reflns_theta_max 27.48
_diffrn_standards_number 0
_exptl_absorpt_coefficient_mu 7.234
_exptl_absorpt_correction_T_max 0.561
_exptl_absorpt_correction_T_min 0.313
_exptl_absorpt_correction_type multi-scan
_exptl_absorpt_process_details 'Jacobson, R. (1998) Private communication'
_exptl_crystal_colour colorless
_exptl_crystal_density_diffrn 2.072
_exptl_crystal_density_method 'not measured'
_exptl_crystal_description block
_exptl_crystal_F_000 340.00
_exptl_crystal_size_max 0.15
_exptl_crystal_size_mid 0.10
_exptl_crystal_size_min 0.08
_refine_diff_density_max 1.010
_refine_diff_density_min -0.530
_refine_ls_abs_structure_details 'Flack, H. D. (1983), Acta Cryst. A39, 876-881.  1177 Friedel Pairs'
_refine_ls_abs_structure_Flack 0.056(18)
_refine_ls_extinction_method none
_refine_ls_goodness_of_fit_ref 1.026
_refine_ls_hydrogen_treatment mixed
_refine_ls_number_parameters 149
_refine_ls_number_reflns 2545
_refine_ls_number_restraints 1
_refine_ls_R_factor_gt 0.0532
_refine_ls_shift/su_max 0.002
_refine_ls_structure_factor_coef Fsqd
_refine_ls_weighting_details 'w = 1/[\s^2^(Fo^2^)+(0.0240P)^2^+0.0000P] where P=(Fo^2^+2Fc^2^)/3'
_refine_ls_weighting_scheme calc
_refine_ls_wR_factor_ref 0.0868
_reflns_number_gt 2069
_reflns_number_total 2545
_reflns_threshold_expression F^2^>2.0\s(F^2^)
_cod_data_source_file ja413106t_si_002.cif
_cod_data_source_block '_zo02'
_cod_original_formula_sum 'Br2 O3 C11 H10'
_cod_database_code 4121457

loop_
_symmetry_equiv_pos_site_id
_symmetry_equiv_pos_as_xyz
1 +X,+Y,+Z
2 -X,1/2+Y,-Z

loop_
_atom_site_label
_atom_site_type_symbol
_atom_site_fract_x
_atom_site_fract_y
_atom_site_fract_z
_atom_site_U_iso_or_equiv
_atom_site_adp_type
_atom_site_occupancy
_atom_site_symmetry_multiplicity
_atom_site_calc_flag
_atom_site_refinement_flags
Br(1) Br 0.74942(12) 0.56612(9) 0.02323(8) 0.0353(2) Uani 1.00 2 d .
Br(2) Br 0.66744(11) 0.25240(8) -0.20658(8) 0.0367(2) Uani 1.00 2 d .
O(1) O 0.7578(8) -0.0566(6) -0.0320(5) 0.0408(14) Uani 1.00 2 d .
O(2) O 1.0322(6) 0.1829(5) 0.2472(5) 0.0322(11) Uani 1.00 2 d .
O(3) O 0.4831(9) 0.2316(10) 0.3998(7) 0.0530(18) Uani 1.00 2 d .
C(1) C 0.8073(9) 0.3506(7) 0.0818(8) 0.0269(16) Uani 1.00 2 d .
C(2) C 0.7712(9) 0.2302(9) -0.0109(7) 0.0274(16) Uani 1.00 2 d .
C(3) C 0.8086(9) 0.0582(10) 0.0404(7) 0.0293(15) Uani 1.00 2 d .
C(4) C 0.9050(11) 0.0485(9) 0.2003(7) 0.0333(17) Uani 1.00 2 d .
C(5) C 0.7418(10) 0.0756(9) 0.2638(7) 0.0338(16) Uani 1.00 2 d .
C(6) C 0.7308(9) 0.2286(8) 0.2847(6) 0.0233(14) Uani 1.00 2 d .
C(7) C 0.5975(11) 0.3283(9) 0.3387(8) 0.0363(18) Uani 1.00 2 d .
C(8) C 0.7270(11) 0.4454(9) 0.4476(7) 0.0414(19) Uani 1.00 2 d .
C(9) C 0.8575(11) 0.5489(11) 0.3874(8) 0.0408(19) Uani 1.00 2 d .
C(10) C 0.9981(10) 0.4472(8) 0.3378(7) 0.0343(18) Uani 1.00 2 d .
C(11) C 0.8911(11) 0.3121(8) 0.2383(8) 0.0297(17) Uani 1.00 2 d .
H(4) H 0.9762 -0.0546 0.2310 0.040 Uiso 1.00 2 calc R
H(5) H 0.6624 -0.0048 0.2845 0.041 Uiso 1.00 2 calc R
H(7) H 0.5052 0.3905 0.2600 0.044 Uiso 1.00 2 calc R
H(8A) H 0.8130 0.3847 0.5285 0.050 Uiso 1.00 2 calc R
H(8B) H 0.6405 0.5155 0.4805 0.050 Uiso 1.00 2 calc R
H(9A) H 0.7712 0.6122 0.3085 0.049 Uiso 1.00 2 calc R
H(9B) H 0.9359 0.6242 0.4595 0.049 Uiso 1.00 2 calc R
H(10A) H 1.1001 0.4000 0.4196 0.041 Uiso 1.00 2 calc R
H(10B) H 1.0666 0.5167 0.2899 0.041 Uiso 1.00 2 calc R
H(3o) H 0.389(10) 0.224(12) 0.345(8) 0.04(3) Uiso 1.00 2 d .

loop_
_atom_site_aniso_label
_atom_site_aniso_U_11
_atom_site_aniso_U_22
_atom_site_aniso_U_33
_atom_site_aniso_U_12
_atom_site_aniso_U_13
_atom_site_aniso_U_23
Br(1) 0.0419(4) 0.0265(3) 0.0378(5) 0.0036(4) 0.0138(4) 0.0045(4)
Br(2) 0.0401(4) 0.0386(4) 0.0302(4) 0.0049(4) 0.0101(4) -0.0001(4)
O(1) 0.042(3) 0.024(3) 0.046(3) -0.004(3) 0.002(3) -0.009(3)
O(2) 0.025(2) 0.030(2) 0.037(3) 0.005(2) 0.006(2) -0.001(2)
O(3) 0.043(4) 0.075(5) 0.044(4) -0.009(4) 0.019(3) 0.012(4)
C(1) 0.015(3) 0.022(3) 0.041(4) -0.001(3) 0.006(3) 0.009(3)
C(2) 0.022(3) 0.026(4) 0.035(4) -0.003(3) 0.010(3) -0.012(3)
C(3) 0.023(3) 0.035(4) 0.031(4) 0.003(4) 0.009(3) 0.012(4)
C(4) 0.036(4) 0.020(4) 0.040(4) -0.003(4) 0.007(3) -0.005(4)
C(5) 0.035(4) 0.029(3) 0.032(4) -0.017(4) 0.004(3) 0.004(4)
C(6) 0.020(3) 0.030(4) 0.013(3) -0.005(3) -0.004(3) 0.003(3)
C(7) 0.033(4) 0.048(4) 0.030(4) 0.002(4) 0.012(4) 0.004(4)
C(8) 0.049(5) 0.046(5) 0.029(5) 0.011(4) 0.014(4) -0.004(4)
C(9) 0.051(5) 0.032(4) 0.036(4) -0.013(4) 0.011(4) -0.004(4)
C(10) 0.034(4) 0.035(4) 0.032(4) -0.007(4) 0.008(4) -0.004(3)
C(11) 0.027(4) 0.028(4) 0.029(4) 0.010(3) 0.001(3) 0.005(3)

loop_
_atom_type_symbol
_atom_type_description
_atom_type_scat_dispersion_real
_atom_type_scat_dispersion_imag
_atom_type_scat_source
Br Br -0.290 2.459
;
International Tables for Crystallography
(1992, Vol. C, Tables 4.2.6.8 and 6.1.1.4)
;
O O 0.011 0.006
;
International Tables for Crystallography
(1992, Vol. C, Tables 4.2.6.8 and 6.1.1.4)
;
C C 0.003 0.002
;
International Tables for Crystallography
(1992, Vol. C, Tables 4.2.6.8 and 6.1.1.4)
;
H H 0.000 0.000
;
International Tables for Crystallography
(1992, Vol. C, Table 6.1.1.4)
;

loop_
_geom_angle_atom_site_label_1
_geom_angle_atom_site_label_2
_geom_angle_atom_site_label_3
_geom_angle
_geom_angle_publ_flag
C(4) O(2) C(11) 102.4(5) yes
Br(1) C(1) C(2) 121.3(5) yes
Br(1) C(1) C(11) 119.5(5) yes
C(2) C(1) C(11) 119.2(6) yes
Br(2) C(2) C(1) 125.6(5) yes
Br(2) C(2) C(3) 114.6(5) yes
C(1) C(2) C(3) 119.7(6) yes
O(1) C(3) C(2) 124.5(6) yes
O(1) C(3) C(4) 123.1(7) yes
C(2) C(3) C(4) 112.1(6) yes
O(2) C(4) C(3) 108.8(6) yes
O(2) C(4) C(5) 103.5(6) yes
C(3) C(4) C(5) 107.8(5) yes
C(4) C(5) C(6) 108.1(7) yes
C(5) C(6) C(7) 133.2(7) yes
C(5) C(6) C(11) 107.6(6) yes
C(7) C(6) C(11) 119.1(6) yes
O(3) C(7) C(6) 111.7(6) yes
O(3) C(7) C(8) 109.8(7) yes
C(6) C(7) C(8) 108.5(6) yes
C(7) C(8) C(9) 111.6(7) yes
C(8) C(9) C(10) 111.8(7) yes
C(9) C(10) C(11) 113.0(6) yes
O(2) C(11) C(1) 103.9(6) yes
O(2) C(11) C(6) 102.3(5) yes
O(2) C(11) C(10) 108.8(5) yes
C(1) C(11) C(6) 110.0(5) yes
C(1) C(11) C(10) 117.6(6) yes
C(6) C(11) C(10) 112.7(7) yes
C(7) O(3) H(3o) 103(8) yes
O(2) C(4) H(4) 112.135 yes
C(3) C(4) H(4) 112.134 yes
C(5) C(4) H(4) 112.133 yes
C(4) C(5) H(5) 125.959 yes
C(6) C(5) H(5) 125.958 yes
O(3) C(7) H(7) 108.945 yes
C(6) C(7) H(7) 108.945 yes
C(8) C(7) H(7) 108.947 yes
C(7) C(8) H(8A) 109.306 yes
C(7) C(8) H(8B) 109.301 yes
C(9) C(8) H(8A) 109.305 yes
C(9) C(8) H(8B) 109.300 yes
H(8A) C(8) H(8B) 107.955 yes
C(8) C(9) H(9A) 109.257 yes
C(8) C(9) H(9B) 109.264 yes
C(10) C(9) H(9A) 109.261 yes
C(10) C(9) H(9B) 109.262 yes
H(9A) C(9) H(9B) 107.932 yes
C(9) C(10) H(10A) 108.977 yes
C(9) C(10) H(10B) 108.981 yes
C(11) C(10) H(10A) 108.984 yes
C(11) C(10) H(10B) 108.987 yes
H(10A) C(10) H(10B) 107.773 yes

loop_
_geom_bond_atom_site_label_1
_geom_bond_atom_site_label_2
_geom_bond_distance
_geom_bond_publ_flag
Br(1) C(1) 1.887(6) yes
Br(2) C(2) 1.875(7) yes
O(1) C(3) 1.183(9) yes
O(2) C(4) 1.413(8) yes
O(2) C(11) 1.449(8) yes
O(3) C(7) 1.422(11) yes
C(1) C(2) 1.336(10) yes
C(1) C(11) 1.527(10) yes
C(2) C(3) 1.512(11) yes
C(3) C(4) 1.532(9) yes
C(4) C(5) 1.516(12) yes
C(5) C(6) 1.295(10) yes
C(6) C(7) 1.490(11) yes
C(6) C(11) 1.532(11) yes
C(7) C(8) 1.525(10) yes
C(8) C(9) 1.531(13) yes
C(9) C(10) 1.514(12) yes
C(10) C(11) 1.528(9) yes
O(3) H(3o) 0.71(6) yes
C(4) H(4) 0.990 yes
C(5) H(5) 0.940 yes
C(7) H(7) 0.990 yes
C(8) H(8A) 0.980 yes
C(8) H(8B) 0.980 yes
C(9) H(9A) 0.980 yes
C(9) H(9B) 0.980 yes
C(10) H(10A) 0.980 yes
C(10) H(10B) 0.980 yes

loop_
_geom_contact_atom_site_label_1
_geom_contact_atom_site_label_2
_geom_contact_distance
_geom_contact_publ_flag
_geom_contact_site_symmetry_2
Br(1) Br(2) 3.4092(12) yes .
Br(1) C(9) 3.505(8) yes .
Br(1) C(10) 3.233(7) yes .
Br(2) O(1) 3.059(5) yes .
O(1) O(2) 3.469(6) yes .
O(1) C(1) 3.552(8) yes .
O(1) C(5) 3.224(9) yes .
O(2) C(2) 2.675(7) yes .
O(3) C(5) 2.936(11) yes .
C(1) C(4) 2.767(10) yes .
C(1) C(5) 3.065(11) yes .
C(1) C(7) 3.403(12) yes .
C(1) C(9) 3.414(11) yes .
C(2) C(5) 3.130(11) yes .
C(2) C(6) 3.097(10) yes .
C(3) C(6) 3.053(10) yes .
C(3) C(11) 2.830(10) yes .
C(4) C(10) 3.566(10) yes .
C(5) C(10) 3.532(10) yes .
C(6) C(9) 2.887(11) yes .
C(7) C(10) 3.009(11) yes .
C(8) C(11) 2.951(12) yes .
Br(1) O(1) 3.186(5) yes 1_565
Br(1) C(3) 3.403(7) yes 2_755
O(1) Br(1) 3.186(5) yes 1_545
O(1) C(1) 3.374(10) yes 2_745
O(1) C(7) 3.413(8) yes 2_645
O(2) O(3) 3.075(7) yes 1_655
O(2) C(8) 3.578(8) yes 2_746
O(3) O(2) 3.075(7) yes 1_455
O(3) C(8) 3.432(12) yes 2_646
C(1) O(1) 3.374(10) yes 2_755
C(3) Br(1) 3.403(7) yes 2_745
C(7) O(1) 3.413(8) yes 2_655
C(8) O(2) 3.578(8) yes 2_756
C(8) O(3) 3.432(12) yes 2_656
Br(1) H(9A) 2.8625 yes .
Br(1) H(10B) 2.9046 yes .
O(1) H(4) 2.5910 yes .
O(1) H(5) 3.5118 yes .
O(2) H(5) 3.1788 yes .
O(2) H(10A) 2.4416 yes .
O(2) H(10B) 2.8035 yes .
O(3) H(5) 2.7967 yes .
O(3) H(8A) 2.5963 yes .
O(3) H(8B) 2.6194 yes .
C(1) H(7) 3.2438 yes .
C(1) H(9A) 3.2297 yes .
C(1) H(10A) 3.3762 yes .
C(1) H(10B) 2.6680 yes .
C(2) H(4) 3.3630 yes .
C(3) H(5) 3.0249 yes .
C(5) H(7) 3.0998 yes .
C(5) H(3o) 3.13(9) yes .
C(6) H(4) 3.0800 yes .
C(6) H(8A) 2.6711 yes .
C(6) H(8B) 3.2944 yes .
C(6) H(9A) 3.2003 yes .
C(6) H(10A) 2.8895 yes .
C(6) H(10B) 3.3625 yes .
C(6) H(3o) 2.69(8) yes .
C(7) H(5) 2.8864 yes .
C(7) H(9A) 2.7239 yes .
C(7) H(9B) 3.3649 yes .
C(7) H(10A) 3.4299 yes .
C(8) H(10A) 2.7785 yes .
C(8) H(10B) 3.3555 yes .
C(8) H(3o) 2.92(8) yes .
C(9) H(7) 2.7340 yes .
C(10) H(7) 3.3478 yes .
C(10) H(8A) 2.7206 yes .
C(10) H(8B) 3.3574 yes .
C(11) H(4) 3.1106 yes .
C(11) H(5) 3.2057 yes .
C(11) H(7) 2.8902 yes .
C(11) H(8A) 3.2197 yes .
C(11) H(9A) 2.8000 yes .
C(11) H(9B) 3.3684 yes .
H(4) H(5) 2.4935 yes .
H(5) H(7) 3.4483 yes .
H(5) H(3o) 2.9183 yes .
H(7) H(8A) 2.8586 yes .
H(7) H(8B) 2.3539 yes .
H(7) H(9A) 2.5629 yes .
H(7) H(3o) 1.9501 yes .
H(8A) H(9A) 2.8575 yes .
H(8A) H(9B) 2.3680 yes .
H(8A) H(10A) 2.6210 yes .
H(8A) H(3o) 3.2429 yes .
H(8B) H(9A) 2.3675 yes .
H(8B) H(9B) 2.3535 yes .
H(8B) H(3o) 3.0470 yes .
H(9A) H(10A) 2.8371 yes .
H(9A) H(10B) 2.3044 yes .
H(9B) H(10A) 2.3017 yes .
H(9B) H(10B) 2.3791 yes .
Br(1) H(5) 3.5313 yes 2_655
Br(2) H(4) 3.0698 yes 2_755
Br(2) H(5) 2.9867 yes 2_655
Br(2) H(7) 3.2219 yes 2_645
Br(2) H(8A) 3.3617 yes 1_554
Br(2) H(8B) 3.5015 yes 2_645
Br(2) H(9A) 3.1527 yes 2_645
Br(2) H(10B) 3.0262 yes 2_745
O(1) H(7) 2.4712 yes 2_645
O(1) H(10B) 3.3006 yes 2_745
O(1) H(3o) 3.50(8) yes 2_645
O(2) H(8A) 3.2894 yes 2_746
O(2) H(8B) 3.2593 yes 2_746
O(2) H(9B) 2.9395 yes 2_746
O(2) H(3o) 2.41(7) yes 1_655
O(3) H(8B) 2.4824 yes 2_646
O(3) H(10A) 3.1186 yes 1_455
C(3) H(7) 3.4049 yes 2_645
C(4) H(8A) 3.1148 yes 2_746
C(4) H(9B) 3.3026 yes 2_746
C(4) H(3o) 3.56(7) yes 1_655
C(5) H(8A) 3.5281 yes 2_746
C(5) H(9B) 2.9888 yes 2_746
C(5) H(10A) 3.3513 yes 2_746
C(6) H(9B) 2.9889 yes 2_746
C(8) H(4) 3.2270 yes 2_756
C(8) H(9B) 3.4935 yes 2_746
C(8) H(3o) 3.40(9) yes 2_656
C(9) H(8A) 3.5530 yes 2_756
C(9) H(10A) 3.4655 yes 2_756
C(10) H(9B) 3.3130 yes 2_746
C(10) H(3o) 3.32(8) yes 1_655
C(11) H(9B) 3.2819 yes 2_746
C(11) H(3o) 3.41(7) yes 1_655
H(4) Br(2) 3.0698 yes 2_745
H(4) C(8) 3.2270 yes 2_746
H(4) H(8A) 2.4439 yes 2_746
H(4) H(8B) 3.3059 yes 2_746
H(4) H(9A) 3.3382 yes 1_545
H(4) H(9B) 3.3297 yes 2_746
H(5) Br(1) 3.5313 yes 2_645
H(5) Br(2) 2.9867 yes 2_645
H(5) H(9A) 3.2629 yes 1_545
H(5) H(9B) 3.3202 yes 2_746
H(5) H(10A) 3.0075 yes 2_746
H(7) Br(2) 3.2219 yes 2_655
H(7) O(1) 2.4712 yes 2_655
H(7) C(3) 3.4049 yes 2_655
H(7) H(10B) 3.3888 yes 1_455
H(8A) Br(2) 3.3617 yes 1_556
H(8A) O(2) 3.2894 yes 2_756
H(8A) C(4) 3.1148 yes 2_756
H(8A) C(5) 3.5281 yes 2_756
H(8A) C(9) 3.5530 yes 2_746
H(8A) H(4) 2.4439 yes 2_756
H(8A) H(9B) 2.7779 yes 2_746
H(8A) H(10B) 3.5204 yes 2_746
H(8A) H(3o) 3.5849 yes 2_656
H(8B) Br(2) 3.5015 yes 2_655
H(8B) O(2) 3.2593 yes 2_756
H(8B) O(3) 2.4824 yes 2_656
H(8B) H(4) 3.3059 yes 2_756
H(8B) H(3o) 2.5300 yes 2_656
H(9A) Br(2) 3.1527 yes 2_655
H(9A) H(4) 3.3382 yes 1_565
H(9A) H(5) 3.2629 yes 1_565
H(9A) H(10A) 3.5254 yes 2_756
H(9B) O(2) 2.9395 yes 2_756
H(9B) C(4) 3.3026 yes 2_756
H(9B) C(5) 2.9888 yes 2_756
H(9B) C(6) 2.9889 yes 2_756
H(9B) C(8) 3.4935 yes 2_756
H(9B) C(10) 3.3130 yes 2_756
H(9B) C(11) 3.2819 yes 2_756
H(9B) H(4) 3.3297 yes 2_756
H(9B) H(5) 3.3202 yes 2_756
H(9B) H(8A) 2.7779 yes 2_756
H(9B) H(10A) 2.6489 yes 2_756
H(9B) H(3o) 3.5993 yes 2_656
H(10A) O(3) 3.1186 yes 1_655
H(10A) C(5) 3.3513 yes 2_756
H(10A) C(9) 3.4655 yes 2_746
H(10A) H(5) 3.0075 yes 2_756
H(10A) H(9A) 3.5254 yes 2_746
H(10A) H(9B) 2.6489 yes 2_746
H(10A) H(3o) 2.8188 yes 1_655
H(10B) Br(2) 3.0262 yes 2_755
H(10B) O(1) 3.3006 yes 2_755
H(10B) H(7) 3.3888 yes 1_655
H(10B) H(8A) 3.5204 yes 2_756
H(10B) H(3o) 3.2569 yes 1_655
H(3o) O(1) 3.50(8) yes 2_655
H(3o) O(2) 2.41(7) yes 1_455
H(3o) C(4) 3.56(7) yes 1_455
H(3o) C(8) 3.40(9) yes 2_646
H(3o) C(10) 3.32(8) yes 1_455
H(3o) C(11) 3.41(7) yes 1_455
H(3o) H(8A) 3.5849 yes 2_646
H(3o) H(8B) 2.5300 yes 2_646
H(3o) H(9B) 3.5993 yes 2_646
H(3o) H(10A) 2.8188 yes 1_455
H(3o) H(10B) 3.2569 yes 1_455

loop_
_geom_torsion_atom_site_label_1
_geom_torsion_atom_site_label_2
_geom_torsion_atom_site_label_3
_geom_torsion_atom_site_label_4
_geom_torsion
_geom_torsion_publ_flag
C(4) O(2) C(11) C(1) -76.8(6) no
C(4) O(2) C(11) C(6) 37.7(6) no
C(4) O(2) C(11) C(10) 157.1(5) no
C(11) O(2) C(4) C(3) 75.7(6) no
C(11) O(2) C(4) C(5) -38.6(6) no
Br(1) C(1) C(2) Br(2) 1.5(9) no
Br(1) C(1) C(11) O(2) -143.2(4) no
Br(1) C(1) C(11) C(6) 107.9(5) no
Br(1) C(1) C(11) C(10) -22.9(9) no
C(2) C(1) C(11) O(2) 38.7(8) no
C(2) C(1) C(11) C(6) -70.2(8) no
C(2) C(1) C(11) C(10) 159.0(6) no
C(11) C(1) C(2) C(3) 1.6(10) no
Br(2) C(2) C(3) O(1) -8.3(9) no
C(1) C(2) C(3) C(4) -5.2(9) no
O(1) C(3) C(4) O(2) 151.4(7) no
O(1) C(3) C(4) C(5) -97.0(8) no
C(2) C(3) C(4) O(2) -33.3(8) no
C(2) C(3) C(4) C(5) 78.2(7) no
O(2) C(4) C(5) C(6) 25.3(6) no
C(3) C(4) C(5) C(6) -89.7(6) no
C(4) C(5) C(6) C(11) -1.1(6) no
C(5) C(6) C(7) O(3) 12.0(9) no
C(5) C(6) C(7) C(8) 133.1(6) no
C(5) C(6) C(11) O(2) -22.7(6) no
C(5) C(6) C(11) C(1) 87.2(6) no
C(5) C(6) C(11) C(10) -139.4(5) no
C(7) C(6) C(11) O(2) 158.5(5) no
C(7) C(6) C(11) C(1) -91.6(6) no
C(7) C(6) C(11) C(10) 41.8(7) no
C(11) C(6) C(7) C(8) -48.4(7) no
C(6) C(7) C(8) C(9) 56.1(7) no
C(7) C(8) C(9) C(10) -60.3(7) no
C(8) C(9) C(10) C(11) 51.8(7) no
C(9) C(10) C(11) O(2) -154.1(6) no
C(9) C(10) C(11) C(1) 88.2(8) no
C(9) C(10) C(11) C(6) -41.3(7) no
